data_4081015
loop_
_publ_author_name
'Orbisaglia, Serena'
'Jacques, B\'eatrice'
'Braunstein, Pierre'
'Hueber, Damien'
'Pale, Patrick'
'Blanc, Aur\'elien'
'de Fr\'emont, Pierre'

_publ_section_title
;
 Synthesis, Characterization, and Catalytic Activity of Cationic NHC
 Gold(III) Pyridine Complexes
;
_journal_issue 15
_journal_name_full Organometallics
_journal_page_first 4153
_journal_paper_doi 10.1021/om400338k
_journal_volume 32
_journal_year 2013
_chemical_formula_moiety 'C16 H25 Au N3, F6 P'
_chemical_formula_sum 'C16 H25 Au F6 N3 P'
_chemical_formula_weight 601.33
_chemical_name_common ItBuAuPyrPF6
_space_group_IT_number 14
_symmetry_cell_setting monoclinic
_symmetry_Int_Tables_number 14
_symmetry_space_group_name_Hall '-P 2ybc'
_symmetry_space_group_name_H-M 'P 1 21/c 1'
_atom_sites_solution_hydrogens geom
_atom_sites_solution_primary direct
_atom_sites_solution_secondary difmap
_audit_creation_method SHELXL-97
_cell_angle_alpha 90.00
_cell_angle_beta 102.019(3)
_cell_angle_gamma 90.00
_cell_formula_units_Z 4
_cell_length_a 12.0503(6)
_cell_length_b 9.8114(5)
_cell_length_c 18.0796(5)
_cell_measurement_reflns_used 22920
_cell_measurement_temperature 173(2)
_cell_measurement_theta_max 27.485
_cell_measurement_theta_min 0.998
_cell_volume 2090.70(16)
_computing_cell_refinement 'HKL Scalepack (Otwinowski & Minor 1997)'
_computing_data_collection 'Collect (Bruker AXS BV, 1997-2004)'
_computing_data_reduction 'HKL Denzo and Scalepack (Otwinowski & Minor 1997)'
_computing_molecular_graphics 'Ortep-3 for Windows (Farrugia, 1997)'
_computing_publication_material 'WinGX publication routines (Farrugia, 1999)'
_computing_structure_refinement 'SHELXL-97 (Sheldrick, 2008)'
_diffrn_ambient_temperature 173(2)
_diffrn_detector_area_resol_mean 9
_diffrn_measured_fraction_theta_full 0.999
_diffrn_measured_fraction_theta_max 0.999
_diffrn_measurement_device_type KappaCCD
_diffrn_measurement_method 'CCD rotation images, thick slices'
_diffrn_radiation_monochromator graphite
_diffrn_radiation_probe x-ray
_diffrn_radiation_type MoK\a
_diffrn_radiation_wavelength 0.71073
_diffrn_reflns_av_R_equivalents 0.0717
_diffrn_reflns_av_sigmaI/netI 0.0619
_diffrn_reflns_limit_h_max 14
_diffrn_reflns_limit_h_min -14
_diffrn_reflns_limit_k_max 12
_diffrn_reflns_limit_k_min -11
_diffrn_reflns_limit_l_max 22
_diffrn_reflns_limit_l_min -22
_diffrn_reflns_number 18213
_diffrn_reflns_theta_full 26.00
_diffrn_reflns_theta_max 26.00
_diffrn_reflns_theta_min 2.37
_diffrn_source 'fine-focus sealed tube'
_exptl_absorpt_coefficient_mu 7.170
_exptl_absorpt_correction_T_max 0.3251
_exptl_absorpt_correction_T_min 0.2415
_exptl_absorpt_correction_type multi-scan
_exptl_absorpt_process_details
;
[c.f. r.h. blessing, acta cryst. (1995), a51, 33-38]
;
_exptl_crystal_colour colorless
_exptl_crystal_density_diffrn 1.910
_exptl_crystal_density_method 'not measured'
_exptl_crystal_description Prism
_exptl_crystal_F_000 1160
_exptl_crystal_recrystallization_method 'Acetone - Petroleum Ether'
_exptl_crystal_size_max 0.16
_exptl_crystal_size_mid 0.13
_exptl_crystal_size_min 0.10
_refine_diff_density_max 2.223
_refine_diff_density_min -1.906
_refine_diff_density_rms 0.176
_refine_ls_extinction_method none
_refine_ls_goodness_of_fit_ref 1.004
_refine_ls_hydrogen_treatment constr
_refine_ls_matrix_type full
_refine_ls_number_parameters 250
_refine_ls_number_reflns 4104
_refine_ls_number_restraints 0
_refine_ls_restrained_S_all 1.004
_refine_ls_R_factor_all 0.0726
_refine_ls_R_factor_gt 0.0405
_refine_ls_shift/su_max 0.001
_refine_ls_shift/su_mean 0.000
_refine_ls_structure_factor_coef Fsqd
_refine_ls_weighting_details 'calc w=1/[\s^2^(Fo^2^)+(0.0514P)^2^+0.0000P] where P=(Fo^2^+2Fc^2^)/3'
_refine_ls_weighting_scheme calc
_refine_ls_wR_factor_gt 0.0865
_refine_ls_wR_factor_ref 0.0953
_reflns_number_gt 2903
_reflns_number_total 4104
_reflns_threshold_expression >2\s(I)
_cod_data_source_file om400338k_si_001.cif
_cod_data_source_block ItBuAuPyrPF6
_cod_original_sg_symbol_H-M 'P 21/c'
_cod_database_code 4081015

loop_
_symmetry_equiv_pos_as_xyz
'x, y, z'
'-x, y+1/2, -z+1/2'
'-x, -y, -z'
'x, -y-1/2, z-1/2'

loop_
_atom_site_label
_atom_site_type_symbol
_atom_site_fract_x
_atom_site_fract_y
_atom_site_fract_z
_atom_site_U_iso_or_equiv
_atom_site_adp_type
_atom_site_occupancy
_atom_site_symmetry_multiplicity
_atom_site_calc_flag
_atom_site_refinement_flags
Au1 Au 0.23820(2) 0.22352(3) 0.759440(14) 0.03251(12) Uani 1 1 d .
C1 C 0.1067(5) 0.1983(7) 0.8086(3) 0.0287(16) Uani 1 1 d .
C2 C 0.0009(6) 0.1832(8) 0.8963(4) 0.0408(18) Uani 1 1 d .
H2 H -0.0199 0.1797 0.9430 0.049 Uiso 1 1 calc R
C3 C -0.0692(6) 0.1789(8) 0.8290(4) 0.0415(18) Uani 1 1 d .
H3 H -0.1478 0.1719 0.8203 0.050 Uiso 1 1 calc R
C4 C 0.2160(6) 0.1992(7) 0.9458(4) 0.0360(17) Uani 1 1 d .
C5 C 0.1823(7) 0.1845(10) 1.0222(4) 0.064(3) Uani 1 1 d .
H5A H 0.1415 0.2643 1.0320 0.096 Uiso 1 1 calc R
H5B H 0.2492 0.1743 1.0613 0.096 Uiso 1 1 calc R
H5C H 0.1348 0.1057 1.0215 0.096 Uiso 1 1 calc R
C6 C 0.2933(6) 0.0812(7) 0.9352(4) 0.0445(19) Uani 1 1 d .
H6A H 0.2550 -0.0035 0.9389 0.067 Uiso 1 1 calc R
H6B H 0.3615 0.0850 0.9736 0.067 Uiso 1 1 calc R
H6C H 0.3121 0.0879 0.8862 0.067 Uiso 1 1 calc R
C7 C 0.2747(7) 0.3365(9) 0.9427(4) 0.056(2) Uani 1 1 d .
H7A H 0.2976 0.3453 0.8951 0.084 Uiso 1 1 calc R
H7B H 0.3402 0.3419 0.9832 0.084 Uiso 1 1 calc R
H7C H 0.2231 0.4088 0.9478 0.084 Uiso 1 1 calc R
C8 C -0.0516(6) 0.1861(7) 0.6914(4) 0.0376(17) Uani 1 1 d .
C9 C 0.0015(6) 0.0696(7) 0.6541(3) 0.0451(19) Uani 1 1 d .
H9A H 0.0827 0.0765 0.6676 0.068 Uiso 1 1 calc R
H9B H -0.0228 0.0757 0.6002 0.068 Uiso 1 1 calc R
H9C H -0.0220 -0.0162 0.6712 0.068 Uiso 1 1 calc R
C10 C -0.0285(7) 0.3239(8) 0.6577(4) 0.047(2) Uani 1 1 d .
H10A H -0.0623 0.3952 0.6819 0.070 Uiso 1 1 calc R
H10B H -0.0606 0.3243 0.6045 0.070 Uiso 1 1 calc R
H10C H 0.0519 0.3384 0.6657 0.070 Uiso 1 1 calc R
C11 C -0.1791(6) 0.1640(10) 0.6766(4) 0.058(2) Uani 1 1 d .
H11A H -0.1951 0.0786 0.6980 0.087 Uiso 1 1 calc R
H11B H -0.2091 0.1630 0.6230 0.087 Uiso 1 1 calc R
H11C H -0.2138 0.2366 0.6993 0.087 Uiso 1 1 calc R
C12 C 0.4124(6) 0.3809(8) 0.7024(4) 0.0422(18) Uani 1 1 d .
H12 H 0.3832 0.4515 0.7270 0.051 Uiso 1 1 calc R
C13 C 0.4951(6) 0.4104(8) 0.6626(4) 0.050(2) Uani 1 1 d .
H13 H 0.5204 0.4993 0.6593 0.060 Uiso 1 1 calc R
C14 C 0.5394(6) 0.3044(8) 0.6279(4) 0.047(2) Uani 1 1 d .
H14 H 0.5952 0.3207 0.6004 0.057 Uiso 1 1 calc R
C15 C 0.5005(6) 0.1751(9) 0.6345(4) 0.0457(19) Uani 1 1 d .
H15 H 0.5303 0.1024 0.6119 0.055 Uiso 1 1 calc R
C16 C 0.4181(6) 0.1532(8) 0.6743(4) 0.0414(18) Uani 1 1 d .
H16 H 0.3926 0.0647 0.6787 0.050 Uiso 1 1 calc R
N1 N 0.1103(5) 0.1937(5) 0.8845(3) 0.0311(13) Uani 1 1 d .
N2 N -0.0049(5) 0.1868(5) 0.7748(3) 0.0336(13) Uani 1 1 d .
N3 N 0.3725(5) 0.2550(6) 0.7072(3) 0.0335(15) Uani 1 1 d .
P1 P -0.3388(2) 0.2261(2) 0.41852(12) 0.0488(5) Uani 1 1 d .
F1 F -0.3558(6) 0.1270(6) 0.4856(3) 0.118(2) Uani 1 1 d .
F2 F -0.4196(4) 0.3342(5) 0.4508(3) 0.0715(14) Uani 1 1 d .
F3 F -0.2277(5) 0.2872(7) 0.4677(4) 0.112(2) Uani 1 1 d .
F4 F -0.3290(6) 0.3223(7) 0.3512(4) 0.119(3) Uani 1 1 d .
F5 F -0.2643(4) 0.1158(5) 0.3870(3) 0.0781(15) Uani 1 1 d .
F6 F -0.4553(5) 0.1608(7) 0.3715(3) 0.110(2) Uani 1 1 d .

loop_
_atom_site_aniso_label
_atom_site_aniso_U_11
_atom_site_aniso_U_22
_atom_site_aniso_U_33
_atom_site_aniso_U_23
_atom_site_aniso_U_13
_atom_site_aniso_U_12
Au1 0.03034(17) 0.03606(19) 0.03022(17) 0.00008(11) 0.00419(11) -0.00251(13)
C1 0.025(4) 0.040(5) 0.021(3) 0.000(3) 0.005(3) -0.006(3)
C2 0.039(4) 0.052(5) 0.033(4) -0.005(3) 0.011(3) 0.006(4)
C3 0.033(4) 0.048(5) 0.044(4) -0.003(3) 0.010(4) 0.004(4)
C4 0.030(4) 0.040(5) 0.034(4) 0.001(3) -0.002(3) 0.007(3)
C5 0.061(6) 0.102(7) 0.027(4) 0.006(4) 0.002(4) 0.011(5)
C6 0.037(4) 0.045(5) 0.050(4) 0.006(3) 0.005(4) 0.004(4)
C7 0.065(6) 0.051(5) 0.043(4) -0.004(4) -0.013(4) -0.007(5)
C8 0.033(4) 0.041(5) 0.033(4) -0.006(3) -0.006(3) -0.001(3)
C9 0.055(5) 0.044(5) 0.033(4) -0.006(3) 0.000(4) -0.003(4)
C10 0.061(5) 0.035(5) 0.036(4) -0.001(3) -0.008(4) -0.001(4)
C11 0.030(4) 0.081(6) 0.056(5) -0.006(5) -0.004(4) 0.002(4)
C12 0.036(4) 0.048(5) 0.039(4) 0.000(3) 0.001(3) -0.004(4)
C13 0.041(5) 0.056(6) 0.051(5) 0.008(4) 0.007(4) -0.007(4)
C14 0.035(4) 0.061(7) 0.047(5) 0.011(4) 0.010(4) -0.007(4)
C15 0.039(5) 0.047(5) 0.052(5) 0.001(4) 0.011(4) 0.007(4)
C16 0.042(4) 0.036(5) 0.044(4) 0.004(3) 0.004(4) 0.000(4)
N1 0.032(3) 0.031(4) 0.030(3) 0.002(2) 0.007(3) 0.003(3)
N2 0.030(3) 0.035(4) 0.033(3) 0.000(2) 0.001(3) 0.001(3)
N3 0.028(3) 0.043(4) 0.029(3) 0.005(2) 0.005(3) -0.002(3)
P1 0.0599(14) 0.0390(12) 0.0459(12) -0.0022(9) 0.0075(11) -0.0023(11)
F1 0.162(6) 0.089(5) 0.112(5) 0.050(4) 0.051(4) 0.049(4)
F2 0.077(4) 0.063(3) 0.077(3) -0.017(3) 0.019(3) 0.016(3)
F3 0.057(4) 0.137(6) 0.141(6) -0.069(4) 0.016(4) -0.016(4)
F4 0.130(6) 0.119(5) 0.133(5) 0.072(4) 0.089(5) 0.058(5)
F5 0.059(3) 0.080(4) 0.100(4) -0.020(3) 0.026(3) 0.006(3)
F6 0.078(4) 0.125(5) 0.119(5) -0.066(4) 0.003(4) -0.009(4)

loop_
_atom_type_symbol
_atom_type_description
_atom_type_scat_dispersion_real
_atom_type_scat_dispersion_imag
_atom_type_scat_source
Au Au -2.0133 8.8022 'International Tables Vol C Tables 4.2.6.8 and 6.1.1.4'
C C 0.0033 0.0016 'International Tables Vol C Tables 4.2.6.8 and 6.1.1.4'
N N 0.0061 0.0033 'International Tables Vol C Tables 4.2.6.8 and 6.1.1.4'
P P 0.1023 0.0942 'International Tables Vol C Tables 4.2.6.8 and 6.1.1.4'
F F 0.0171 0.0103 'International Tables Vol C Tables 4.2.6.8 and 6.1.1.4'
H H 0.0000 0.0000 'International Tables Vol C Tables 4.2.6.8 and 6.1.1.4'

loop_
_geom_angle_atom_site_label_1
_geom_angle_atom_site_label_2
_geom_angle_atom_site_label_3
_geom_angle
C1 Au1 N3 178.3(2)
N2 C1 N1 105.8(5)
N2 C1 Au1 127.9(4)
N1 C1 Au1 126.3(5)
C3 C2 N1 107.9(6)
C2 C3 N2 107.8(6)
N1 C4 C6 109.0(5)
N1 C4 C5 108.6(6)
C6 C4 C5 109.2(6)
N1 C4 C7 109.3(5)
C6 C4 C7 111.5(6)
C5 C4 C7 109.2(6)
N2 C8 C11 109.4(6)
N2 C8 C10 109.5(5)
C11 C8 C10 108.5(6)
N2 C8 C9 110.0(5)
C11 C8 C9 108.5(6)
C10 C8 C9 110.9(6)
N3 C12 C13 122.5(7)
C12 C13 C14 118.1(8)
C15 C14 C13 119.2(7)
C16 C15 C14 119.6(8)
N3 C16 C15 122.0(7)
C1 N1 C2 109.0(5)
C1 N1 C4 125.8(5)
C2 N1 C4 125.3(5)
C1 N2 C3 109.5(5)
C1 N2 C8 125.7(5)
C3 N2 C8 124.8(6)
C12 N3 C16 118.4(6)
C12 N3 Au1 119.8(5)
C16 N3 Au1 121.8(5)
F4 P1 F3 90.9(5)
F4 P1 F5 89.6(3)
F3 P1 F5 89.1(3)
F4 P1 F1 177.0(4)
F3 P1 F1 91.8(4)
F5 P1 F1 91.7(3)
F4 P1 F6 91.6(4)
F3 P1 F6 177.2(4)
F5 P1 F6 92.1(3)
F1 P1 F6 85.6(4)
F4 P1 F2 91.9(3)
F3 P1 F2 92.9(3)
F5 P1 F2 177.5(3)
F1 P1 F2 86.8(3)
F6 P1 F2 85.8(3)

loop_
_geom_bond_atom_site_label_1
_geom_bond_atom_site_label_2
_geom_bond_distance
Au1 C1 1.988(6)
Au1 N3 2.060(6)
C1 N2 1.361(8)
C1 N1 1.364(8)
C2 C3 1.329(9)
C2 N1 1.382(9)
C3 N2 1.373(8)
C4 N1 1.505(8)
C4 C6 1.522(9)
C4 C5 1.526(10)
C4 C7 1.529(10)
C8 N2 1.495(8)
C8 C11 1.519(9)
C8 C10 1.532(10)
C8 C9 1.532(9)
C12 N3 1.335(9)
C12 C13 1.376(9)
C13 C14 1.378(10)
C14 C15 1.366(11)
C15 C16 1.359(10)
C16 N3 1.339(9)
P1 F4 1.564(6)
P1 F3 1.564(6)
P1 F5 1.586(5)
P1 F1 1.601(6)
P1 F6 1.614(6)
P1 F2 1.628(5)
